data_7234341
loop_
_publ_author_name
'Hayley S. Scott'
'Boujemaa Moubaraki'
'Nicolas Paradis'
'Guillaume Chastanet'
'Jean-Francois Letard'
'Stuart R. Batten'
'Keith S. Murray'

_publ_section_title
;
 2,2'-Dipyridylamino-based ligands with substituted alkyl chain groups and
 their mononuclear-M(ii) spin crossover complexes
;
_journal_name_full 'Journal of Materials Chemistry C'
_journal_page_first 7845
_journal_page_last 7857
_journal_paper_doi 10.1039/C5TC00491H
_journal_volume 3
_journal_year 2015
_chemical_formula_sum 'C52 H72 Fe N18 Se2'
_chemical_formula_weight 1163.05
_chemical_name_common '[FeII(DPDT)2(NCSe)2]  '
_space_group_IT_number 60
_space_group_name_Hall '-P 2n 2ab'
_space_group_name_H-M_alt 'P b c n'
_symmetry_cell_setting orthorhombic
_symmetry_space_group_name_H-M 'P b c n'
_atom_sites_solution_hydrogens geom
_atom_sites_solution_primary direct
_atom_sites_solution_secondary difmap
_cell_angle_alpha 90.00
_cell_angle_beta 90.00
_cell_angle_gamma 90.00
_cell_formula_units_Z 4
_cell_length_a 21.4596(12)
_cell_length_b 14.8312(7)
_cell_length_c 17.8149(14)
_cell_measurement_reflns_used 4032
_cell_measurement_temperature 185(2)
_cell_measurement_theta_max 32.4638
_cell_measurement_theta_min 2.0190
_cell_volume 5670.0(6)
_computing_cell_refinement
;
CrysAlisPro, Agilent Technologies,
Version 1.171.35.15 (release 03-08-2011 CrysAlis171 .NET)
(compiled Aug  3 2011,13:03:54)
;
_computing_data_collection
;
CrysAlisPro, Agilent Technologies,
Version 1.171.35.15 (release 03-08-2011 CrysAlis171 .NET)
(compiled Aug  3 2011,13:03:54)
;
_computing_data_reduction
;
CrysAlisPro, Agilent Technologies,
Version 1.171.35.15 (release 03-08-2011 CrysAlis171 .NET)
(compiled Aug  3 2011,13:03:54)
;
_computing_molecular_graphics X-SEED
_computing_publication_material 'XCIF V6.12 (BrukerAXS, 2001).'
_computing_structure_refinement 'SHELXL-97 (Sheldrick, 1997)'
_computing_structure_solution 'SHELXS-97 (Sheldrick, 1990)'
_diffrn_ambient_temperature 185(2)
_diffrn_detector_area_resol_mean 10.3389
_diffrn_measured_fraction_theta_full 1.000
_diffrn_measured_fraction_theta_max 0.910
_diffrn_measurement_device_type 'Xcalibur, Ruby, Gemini ultra'
_diffrn_radiation_monochromator graphite
_diffrn_radiation_source 'Enhance (Mo) X-ray Source'
_diffrn_radiation_type MoK\a
_diffrn_radiation_wavelength 0.71073
_diffrn_reflns_av_R_equivalents 0.0697
_diffrn_reflns_av_sigmaI/netI 0.0832
_diffrn_reflns_limit_h_max 30
_diffrn_reflns_limit_h_min -24
_diffrn_reflns_limit_k_max 22
_diffrn_reflns_limit_k_min -19
_diffrn_reflns_limit_l_max 17
_diffrn_reflns_limit_l_min -26
_diffrn_reflns_number 37776
_diffrn_reflns_theta_full 27.50
_diffrn_reflns_theta_max 32.54
_diffrn_reflns_theta_min 2.02
_exptl_absorpt_coefficient_mu 1.602
_exptl_absorpt_correction_T_max 0.8825
_exptl_absorpt_correction_T_min 0.7400
_exptl_absorpt_correction_type multi-scan
_exptl_absorpt_process_details
;
CrysAlisPro, Agilent Technologies,
Version 1.171.35.15 (release 03-08-2011 CrysAlis171 .NET)
(compiled Aug  3 2011,13:03:54)
Empirical absorption correction using spherical harmonics,
 implemented in SCALE3 ABSPACK scaling algorithm.
;
_exptl_crystal_colour Yellow
_exptl_crystal_density_diffrn 1.362
_exptl_crystal_density_method 'not measured'
_exptl_crystal_description Block
_exptl_crystal_F_000 2416
_exptl_crystal_preparation 'Magnetic properties'
_exptl_crystal_recrystallization_method 'Re-crystallisation from solvent: MeOH'
_exptl_crystal_size_max 0.20
_exptl_crystal_size_mid 0.20
_exptl_crystal_size_min 0.08
_refine_diff_density_max 0.502
_refine_diff_density_min -0.905
_refine_diff_density_rms 0.088
_refine_ls_extinction_method none
_refine_ls_goodness_of_fit_ref 1.026
_refine_ls_hydrogen_treatment constr
_refine_ls_matrix_type full
_refine_ls_number_parameters 334
_refine_ls_number_reflns 9379
_refine_ls_number_restraints 0
_refine_ls_restrained_S_all 1.026
_refine_ls_R_factor_all 0.1310
_refine_ls_R_factor_gt 0.0498
_refine_ls_shift/su_max 0.001
_refine_ls_shift/su_mean 0.000
_refine_ls_structure_factor_coef Fsqd
_refine_ls_weighting_details 'calc w=1/[\s^2^(Fo^2^)+(0.0430P)^2^+1.4471P] where P=(Fo^2^+2Fc^2^)/3'
_refine_ls_weighting_scheme calc
_refine_ls_wR_factor_gt 0.0998
_refine_ls_wR_factor_ref 0.1344
_reflns_number_gt 4756
_reflns_number_total 9379
_reflns_threshold_expression >2sigma(I)
_cod_data_source_file J-Mater-Chem-C-2015-3-7845.cif
_cod_data_source_block hs273h
_cod_depositor_comments
;
The following automatic conversions were performed:

data item '_symmetry_cell_setting' value 'Orthorhombic' was changed
to 'orthorhombic' in accordance with the built-in table derived from
the CIF Core dictionary named 'cif_core.dic' version 2.4.5 last
updated on 2014-11-21.

Automatic conversion script
Id: cif_fix_values 6909 2019-04-08 15:41:33Z antanas 
;
_cod_original_sg_symbol_H-M Pbcn
_cod_database_code 7234341

loop_
_symmetry_equiv_pos_as_xyz
'x, y, z'
'-x+1/2, -y+1/2, z+1/2'
'x+1/2, -y+1/2, -z'
'-x, y, -z+1/2'
'-x, -y, -z'
'x-1/2, y-1/2, -z-1/2'
'-x-1/2, y-1/2, z'
'x, -y, z-1/2'

loop_
_atom_site_label
_atom_site_type_symbol
_atom_site_fract_x
_atom_site_fract_y
_atom_site_fract_z
_atom_site_U_iso_or_equiv
_atom_site_adp_type
_atom_site_occupancy
_atom_site_symmetry_multiplicity
_atom_site_calc_flag
_atom_site_refinement_flags
_atom_site_disorder_assembly
_atom_site_disorder_group
Se1 Se 0.371883(17) -0.21941(2) 0.68254(2) 0.05282(12) Uani 1 1 d . . .
Fe1 Fe 0.5000 0.05324(3) 0.7500 0.02553(13) Uani 1 2 d S . .
N1 N 0.43563(10) -0.05063(15) 0.72246(14) 0.0356(5) Uani 1 1 d . . .
C1 C 0.41088(13) -0.11671(19) 0.70785(16) 0.0341(6) Uani 1 1 d . . .
N2 N 0.53392(9) 0.06497(13) 0.63518(12) 0.0268(5) Uani 1 1 d . . .
C2 C 0.37205(11) 0.14504(19) 0.73401(17) 0.0353(7) Uani 1 1 d . . .
H2 H 0.3631 0.1007 0.7710 0.042 Uiso 1 1 calc R . .
N3 N 0.43127(9) 0.15304(14) 0.70933(13) 0.0280(5) Uani 1 1 d . . .
C3 C 0.32415(12) 0.1980(2) 0.70816(17) 0.0375(7) Uani 1 1 d . . .
H3 H 0.2831 0.1909 0.7272 0.045 Uiso 1 1 calc R . .
N4 N 0.50526(9) 0.21869(13) 0.62987(13) 0.0261(5) Uani 1 1 d . . .
C4 C 0.33677(12) 0.26183(19) 0.65398(18) 0.0376(7) Uani 1 1 d . . .
H4 H 0.3046 0.2998 0.6355 0.045 Uiso 1 1 calc R . .
N5 N 0.59985(9) 0.28966(13) 0.62014(13) 0.0285(5) Uani 1 1 d . . .
C5 C 0.39633(12) 0.26974(17) 0.62708(17) 0.0325(6) Uani 1 1 d . . .
H5 H 0.4059 0.3123 0.5889 0.039 Uiso 1 1 calc R . .
N6 N 0.50756(9) 0.37489(13) 0.64145(13) 0.0273(5) Uani 1 1 d . . .
C6 C 0.44242(11) 0.21459(16) 0.65649(16) 0.0266(5) Uani 1 1 d . . .
N7 N 0.60629(9) 0.45002(14) 0.63333(13) 0.0292(5) Uani 1 1 d . . .
C7 C 0.53237(10) 0.14125(16) 0.59508(15) 0.0260(5) Uani 1 1 d . . .
N8 N 0.69380(9) 0.36200(14) 0.61239(14) 0.0334(5) Uani 1 1 d . . .
C8 C 0.55434(11) 0.14657(18) 0.52213(16) 0.0313(6) Uani 1 1 d . . .
H8 H 0.5518 0.2016 0.4950 0.038 Uiso 1 1 calc R . .
N9 N 0.51491(9) 0.52900(14) 0.65191(13) 0.0294(5) Uani 1 1 d . . .
C9 C 0.57977(12) 0.07128(18) 0.48970(17) 0.0356(6) Uani 1 1 d . . .
H9 H 0.5958 0.0737 0.4400 0.043 Uiso 1 1 calc R . .
C10 C 0.58180(12) -0.00819(19) 0.53016(17) 0.0356(6) Uani 1 1 d . . .
H10 H 0.5995 -0.0612 0.5090 0.043 Uiso 1 1 calc R . .
C11 C 0.55783(11) -0.00886(17) 0.60128(16) 0.0316(6) Uani 1 1 d . . .
H11 H 0.5580 -0.0641 0.6283 0.038 Uiso 1 1 calc R . .
C12 C 0.53911(11) 0.29959(16) 0.63029(15) 0.0260(5) Uani 1 1 d . . .
C13 C 0.54424(11) 0.44923(16) 0.64242(15) 0.0269(5) Uani 1 1 d . . .
C14 C 0.63138(11) 0.36840(17) 0.62236(15) 0.0287(6) Uani 1 1 d . . .
C15 C 0.73356(12) 0.44165(19) 0.60654(18) 0.0384(7) Uani 1 1 d . . .
H15A H 0.7069 0.4956 0.6003 0.046 Uiso 1 1 calc R . .
H15B H 0.7599 0.4361 0.5611 0.046 Uiso 1 1 calc R . .
C16 C 0.77523(14) 0.4552(2) 0.6742(2) 0.0517(9) Uani 1 1 d . . .
H16A H 0.7999 0.3997 0.6825 0.062 Uiso 1 1 calc R . .
H16B H 0.8048 0.5048 0.6635 0.062 Uiso 1 1 calc R . .
C17 C 0.73990(16) 0.4770(3) 0.7447(2) 0.0667(11) Uani 1 1 d . . .
H17A H 0.7086 0.4302 0.7539 0.100 Uiso 1 1 calc R . .
H17B H 0.7192 0.5355 0.7391 0.100 Uiso 1 1 calc R . .
H17C H 0.7689 0.4795 0.7872 0.100 Uiso 1 1 calc R . .
C18 C 0.72210(12) 0.27463(18) 0.59670(18) 0.0371(7) Uani 1 1 d . . .
H18A H 0.7014 0.2282 0.6279 0.045 Uiso 1 1 calc R . .
H18B H 0.7666 0.2767 0.6114 0.045 Uiso 1 1 calc R . .
C19 C 0.71764(13) 0.24683(19) 0.51473(19) 0.0398(7) Uani 1 1 d . . .
H19A H 0.6738 0.2521 0.4978 0.048 Uiso 1 1 calc R . .
H19B H 0.7432 0.2882 0.4838 0.048 Uiso 1 1 calc R . .
C20 C 0.73991(14) 0.1508(2) 0.5031(2) 0.0514(9) Uani 1 1 d . . .
H20A H 0.7335 0.1334 0.4505 0.077 Uiso 1 1 calc R . .
H20B H 0.7162 0.1101 0.5357 0.077 Uiso 1 1 calc R . .
H20C H 0.7843 0.1467 0.5154 0.077 Uiso 1 1 calc R . .
C21 C 0.44685(11) 0.53329(17) 0.65503(16) 0.0314(6) Uani 1 1 d . . .
H21A H 0.4345 0.5857 0.6860 0.038 Uiso 1 1 calc R . .
H21B H 0.4311 0.4783 0.6801 0.038 Uiso 1 1 calc R . .
C22 C 0.41638(12) 0.5414(2) 0.57860(18) 0.0420(7) Uani 1 1 d . . .
H22A H 0.4313 0.4919 0.5459 0.050 Uiso 1 1 calc R . .
H22B H 0.4289 0.5993 0.5553 0.050 Uiso 1 1 calc R . .
C23 C 0.34593(13) 0.5374(2) 0.5839(2) 0.0517(9) Uani 1 1 d . . .
H23A H 0.3333 0.4790 0.6046 0.078 Uiso 1 1 calc R . .
H23B H 0.3279 0.5449 0.5338 0.078 Uiso 1 1 calc R . .
H23C H 0.3311 0.5859 0.6168 0.078 Uiso 1 1 calc R . .
C24 C 0.54995(13) 0.61299(17) 0.65366(16) 0.0339(6) Uani 1 1 d . . .
H24A H 0.5890 0.6027 0.6819 0.041 Uiso 1 1 calc R . .
H24B H 0.5253 0.6583 0.6817 0.041 Uiso 1 1 calc R . .
C25 C 0.56643(14) 0.65202(19) 0.57748(18) 0.0426(7) Uani 1 1 d . . .
H25A H 0.5980 0.6134 0.5529 0.051 Uiso 1 1 calc R . .
H25B H 0.5288 0.6530 0.5453 0.051 Uiso 1 1 calc R . .
C26 C 0.59178(16) 0.7470(2) 0.5856(2) 0.0537(9) Uani 1 1 d . . .
H26A H 0.6067 0.7684 0.5368 0.080 Uiso 1 1 calc R . .
H26B H 0.6263 0.7470 0.6216 0.080 Uiso 1 1 calc R . .
H26C H 0.5587 0.7870 0.6038 0.080 Uiso 1 1 calc R . .

loop_
_atom_site_aniso_label
_atom_site_aniso_U_11
_atom_site_aniso_U_22
_atom_site_aniso_U_33
_atom_site_aniso_U_23
_atom_site_aniso_U_13
_atom_site_aniso_U_12
Se1 0.0798(3) 0.02943(17) 0.0493(2) -0.00219(15) -0.01040(18) -0.01717(15)
Fe1 0.0332(3) 0.0183(2) 0.0251(3) 0.000 0.0007(2) 0.000
N1 0.0463(13) 0.0285(12) 0.0321(14) 0.0001(11) 0.0008(11) -0.0068(10)
C1 0.0474(16) 0.0302(15) 0.0246(15) 0.0021(12) -0.0005(12) 0.0017(12)
N2 0.0332(11) 0.0191(10) 0.0279(12) 0.0006(9) 0.0024(9) 0.0003(9)
C2 0.0294(14) 0.0391(16) 0.0374(17) 0.0082(13) 0.0032(12) -0.0031(11)
N3 0.0285(11) 0.0248(11) 0.0306(13) 0.0034(10) 0.0002(9) -0.0020(8)
C3 0.0279(13) 0.0444(17) 0.0402(18) 0.0035(14) 0.0030(13) -0.0034(12)
N4 0.0283(10) 0.0164(10) 0.0335(13) 0.0023(9) 0.0045(9) -0.0006(8)
C4 0.0323(14) 0.0363(16) 0.0442(19) 0.0005(14) -0.0078(13) 0.0041(12)
N5 0.0267(11) 0.0221(11) 0.0366(14) 0.0032(10) 0.0012(10) -0.0018(8)
C5 0.0340(14) 0.0286(14) 0.0348(16) 0.0057(12) -0.0031(12) -0.0009(11)
N6 0.0284(11) 0.0186(10) 0.0350(13) 0.0008(9) -0.0001(9) -0.0010(8)
C6 0.0284(13) 0.0199(12) 0.0314(15) 0.0000(11) 0.0002(11) -0.0035(10)
N7 0.0317(11) 0.0225(11) 0.0335(13) 0.0007(10) -0.0006(10) -0.0028(9)
C7 0.0243(12) 0.0215(12) 0.0321(15) 0.0003(11) 0.0018(11) -0.0040(9)
N8 0.0295(11) 0.0276(12) 0.0430(15) 0.0022(11) 0.0002(10) -0.0031(9)
C8 0.0374(14) 0.0278(14) 0.0286(15) 0.0061(12) 0.0020(12) -0.0023(11)
N9 0.0354(12) 0.0192(11) 0.0335(13) -0.0001(10) -0.0017(10) -0.0011(8)
C9 0.0408(15) 0.0368(16) 0.0293(16) -0.0031(13) 0.0047(12) -0.0044(12)
C10 0.0436(15) 0.0309(15) 0.0322(16) -0.0055(13) 0.0050(13) 0.0024(12)
C11 0.0413(14) 0.0228(13) 0.0307(16) -0.0015(11) -0.0003(12) 0.0024(11)
C12 0.0321(13) 0.0200(12) 0.0260(14) 0.0027(10) 0.0001(11) -0.0017(10)
C13 0.0332(13) 0.0207(12) 0.0266(14) 0.0014(11) -0.0013(11) -0.0015(10)
C14 0.0328(14) 0.0263(13) 0.0270(14) 0.0054(11) -0.0038(11) -0.0036(11)
C15 0.0354(14) 0.0365(16) 0.0432(19) 0.0044(14) 0.0012(13) -0.0114(12)
C16 0.0430(17) 0.061(2) 0.051(2) -0.0035(18) -0.0042(15) -0.0165(15)
C17 0.071(2) 0.083(3) 0.046(2) -0.012(2) -0.0033(19) -0.024(2)
C18 0.0281(14) 0.0358(16) 0.047(2) 0.0063(14) -0.0001(13) 0.0018(11)
C19 0.0392(15) 0.0324(15) 0.048(2) 0.0062(14) 0.0084(14) 0.0036(12)
C20 0.0545(19) 0.0366(17) 0.063(2) 0.0033(16) 0.0152(17) 0.0088(14)
C21 0.0391(14) 0.0225(13) 0.0327(15) -0.0032(12) 0.0000(12) 0.0034(11)
C22 0.0454(16) 0.0450(18) 0.0357(18) -0.0015(14) -0.0096(14) -0.0014(14)
C23 0.0496(18) 0.051(2) 0.055(2) 0.0023(17) -0.0138(16) -0.0037(15)
C24 0.0437(15) 0.0222(13) 0.0359(17) -0.0033(12) -0.0020(13) -0.0014(11)
C25 0.0587(18) 0.0301(15) 0.0389(19) 0.0003(14) -0.0009(15) -0.0104(13)
C26 0.074(2) 0.0311(16) 0.056(2) 0.0027(16) 0.0040(18) -0.0144(16)

loop_
_atom_type_symbol
_atom_type_description
_atom_type_scat_dispersion_real
_atom_type_scat_dispersion_imag
_atom_type_scat_source
C C 0.0033 0.0016 'International Tables Vol C Tables 4.2.6.8 and 6.1.1.4'
H H 0.0000 0.0000 'International Tables Vol C Tables 4.2.6.8 and 6.1.1.4'
Se Se -0.0929 2.2259 'International Tables Vol C Tables 4.2.6.8 and 6.1.1.4'
N N 0.0061 0.0033 'International Tables Vol C Tables 4.2.6.8 and 6.1.1.4'
Fe Fe 0.3463 0.8444 'International Tables Vol C Tables 4.2.6.8 and 6.1.1.4'

loop_
_geom_angle_atom_site_label_1
_geom_angle_atom_site_label_2
_geom_angle_atom_site_label_3
_geom_angle
_geom_angle_site_symmetry_1
_geom_angle_site_symmetry_3
N1 Fe1 N1 87.15(12) . 4_656
N1 Fe1 N2 93.30(8) . 4_656
N1 Fe1 N2 93.34(8) 4_656 4_656
N1 Fe1 N2 93.34(8) . .
N1 Fe1 N2 93.30(8) 4_656 .
N2 Fe1 N2 170.83(11) 4_656 .
N1 Fe1 N3 88.63(8) . .
N1 Fe1 N3 173.53(9) 4_656 .
N2 Fe1 N3 91.80(8) 4_656 .
N2 Fe1 N3 82.05(8) . .
N1 Fe1 N3 173.53(9) . 4_656
N1 Fe1 N3 88.63(8) 4_656 4_656
N2 Fe1 N3 82.05(8) 4_656 4_656
N2 Fe1 N3 91.80(8) . 4_656
N3 Fe1 N3 95.98(11) . 4_656
C1 N1 Fe1 166.9(2) . .
N1 C1 Se1 178.6(3) . .
C7 N2 C11 117.1(2) . .
C7 N2 Fe1 124.09(17) . .
C11 N2 Fe1 118.79(17) . .
N3 C2 C3 123.0(3) . .
N3 C2 H2 118.5 . .
C3 C2 H2 118.5 . .
C6 N3 C2 117.3(2) . .
C6 N3 Fe1 124.75(16) . .
C2 N3 Fe1 117.53(17) . .
C2 C3 C4 118.7(2) . .
C2 C3 H3 120.6 . .
C4 C3 H3 120.6 . .
C12 N4 C7 118.62(19) . .
C12 N4 C6 121.51(19) . .
C7 N4 C6 119.56(18) . .
C5 C4 C3 119.1(2) . .
C5 C4 H4 120.4 . .
C3 C4 H4 120.4 . .
C12 N5 C14 113.2(2) . .
C4 C5 C6 118.9(3) . .
C4 C5 H5 120.6 . .
C6 C5 H5 120.6 . .
C12 N6 C13 113.1(2) . .
N3 C6 C5 122.9(2) . .
N3 C6 N4 115.6(2) . .
C5 C6 N4 121.5(2) . .
C14 N7 C13 114.1(2) . .
N2 C7 C8 122.7(2) . .
N2 C7 N4 117.3(2) . .
C8 C7 N4 120.0(2) . .
C14 N8 C18 120.0(2) . .
C14 N8 C15 122.0(2) . .
C18 N8 C15 117.5(2) . .
C9 C8 C7 119.0(2) . .
C9 C8 H8 120.5 . .
C7 C8 H8 120.5 . .
C13 N9 C24 120.8(2) . .
C13 N9 C21 120.5(2) . .
C24 N9 C21 118.5(2) . .
C8 C9 C10 119.2(3) . .
C8 C9 H9 120.4 . .
C10 C9 H9 120.4 . .
C11 C10 C9 118.5(3) . .
C11 C10 H10 120.7 . .
C9 C10 H10 120.7 . .
N2 C11 C10 123.4(3) . .
N2 C11 H11 118.3 . .
C10 C11 H11 118.3 . .
N6 C12 N5 128.2(2) . .
N6 C12 N4 117.3(2) . .
N5 C12 N4 114.5(2) . .
N7 C13 N9 118.0(2) . .
N7 C13 N6 125.6(2) . .
N9 C13 N6 116.3(2) . .
N7 C14 N5 125.8(2) . .
N7 C14 N8 118.7(2) . .
N5 C14 N8 115.5(2) . .
N8 C15 C16 113.3(3) . .
N8 C15 H15A 108.9 . .
C16 C15 H15A 108.9 . .
N8 C15 H15B 108.9 . .
C16 C15 H15B 108.9 . .
H15A C15 H15B 107.7 . .
C17 C16 C15 113.3(3) . .
C17 C16 H16A 108.9 . .
C15 C16 H16A 108.9 . .
C17 C16 H16B 108.9 . .
C15 C16 H16B 108.9 . .
H16A C16 H16B 107.7 . .
C16 C17 H17A 109.5 . .
C16 C17 H17B 109.5 . .
H17A C17 H17B 109.5 . .
C16 C17 H17C 109.5 . .
H17A C17 H17C 109.5 . .
H17B C17 H17C 109.5 . .
N8 C18 C19 113.5(2) . .
N8 C18 H18A 108.9 . .
C19 C18 H18A 108.9 . .
N8 C18 H18B 108.9 . .
C19 C18 H18B 108.9 . .
H18A C18 H18B 107.7 . .
C20 C19 C18 111.5(3) . .
C20 C19 H19A 109.3 . .
C18 C19 H19A 109.3 . .
C20 C19 H19B 109.3 . .
C18 C19 H19B 109.3 . .
H19A C19 H19B 108.0 . .
C19 C20 H20A 109.5 . .
C19 C20 H20B 109.5 . .
H20A C20 H20B 109.5 . .
C19 C20 H20C 109.5 . .
H20A C20 H20C 109.5 . .
H20B C20 H20C 109.5 . .
N9 C21 C22 113.6(2) . .
N9 C21 H21A 108.8 . .
C22 C21 H21A 108.8 . .
N9 C21 H21B 108.8 . .
C22 C21 H21B 108.8 . .
H21A C21 H21B 107.7 . .
C21 C22 C23 111.8(3) . .
C21 C22 H22A 109.3 . .
C23 C22 H22A 109.3 . .
C21 C22 H22B 109.3 . .
C23 C22 H22B 109.3 . .
H22A C22 H22B 107.9 . .
C22 C23 H23A 109.5 . .
C22 C23 H23B 109.5 . .
H23A C23 H23B 109.5 . .
C22 C23 H23C 109.5 . .
H23A C23 H23C 109.5 . .
H23B C23 H23C 109.5 . .
N9 C24 C25 115.3(2) . .
N9 C24 H24A 108.4 . .
C25 C24 H24A 108.4 . .
N9 C24 H24B 108.4 . .
C25 C24 H24B 108.4 . .
H24A C24 H24B 107.5 . .
C26 C25 C24 110.6(3) . .
C26 C25 H25A 109.5 . .
C24 C25 H25A 109.5 . .
C26 C25 H25B 109.5 . .
C24 C25 H25B 109.5 . .
H25A C25 H25B 108.1 . .
C25 C26 H26A 109.5 . .
C25 C26 H26B 109.5 . .
H26A C26 H26B 109.5 . .
C25 C26 H26C 109.5 . .
H26A C26 H26C 109.5 . .
H26B C26 H26C 109.5 . .

loop_
_geom_bond_atom_site_label_1
_geom_bond_atom_site_label_2
_geom_bond_distance
_geom_bond_site_symmetry_2
Se1 C1 1.795(3) .
Fe1 N1 2.127(2) .
Fe1 N1 2.127(2) 4_656
Fe1 N2 2.178(2) 4_656
Fe1 N2 2.178(2) .
Fe1 N3 2.212(2) .
Fe1 N3 2.212(2) 4_656
N1 C1 1.145(3) .
N2 C7 1.338(3) .
N2 C11 1.352(3) .
C2 N3 1.350(3) .
C2 C3 1.373(4) .
C2 H2 0.9500 .
N3 C6 1.333(3) .
C3 C4 1.378(4) .
C3 H3 0.9500 .
N4 C12 1.403(3) .
N4 C7 1.429(3) .
N4 C6 1.431(3) .
C4 C5 1.370(4) .
C4 H4 0.9500 .
N5 C12 1.324(3) .
N5 C14 1.350(3) .
C5 C6 1.386(4) .
C5 H5 0.9500 .
N6 C12 1.321(3) .
N6 C13 1.355(3) .
N7 C14 1.339(3) .
N7 C13 1.341(3) .
C7 C8 1.385(4) .
N8 C14 1.354(3) .
N8 C18 1.458(3) .
N8 C15 1.461(3) .
C8 C9 1.371(4) .
C8 H8 0.9500 .
N9 C13 1.351(3) .
N9 C24 1.455(3) .
N9 C21 1.463(3) .
C9 C10 1.382(4) .
C9 H9 0.9500 .
C10 C11 1.367(4) .
C10 H10 0.9500 .
C11 H11 0.9500 .
C15 C16 1.514(4) .
C15 H15A 0.9900 .
C15 H15B 0.9900 .
C16 C17 1.503(5) .
C16 H16A 0.9900 .
C16 H16B 0.9900 .
C17 H17A 0.9800 .
C17 H17B 0.9800 .
C17 H17C 0.9800 .
C18 C19 1.520(4) .
C18 H18A 0.9900 .
C18 H18B 0.9900 .
C19 C20 1.517(4) .
C19 H19A 0.9900 .
C19 H19B 0.9900 .
C20 H20A 0.9800 .
C20 H20B 0.9800 .
C20 H20C 0.9800 .
C21 C22 1.515(4) .
C21 H21A 0.9900 .
C21 H21B 0.9900 .
C22 C23 1.516(4) .
C22 H22A 0.9900 .
C22 H22B 0.9900 .
C23 H23A 0.9800 .
C23 H23B 0.9800 .
C23 H23C 0.9800 .
C24 C25 1.517(4) .
C24 H24A 0.9900 .
C24 H24B 0.9900 .
C25 C26 1.517(4) .
C25 H25A 0.9900 .
C25 H25B 0.9900 .
C26 H26A 0.9800 .
C26 H26B 0.9800 .
C26 H26C 0.9800 .
